data_1543569
loop_
_publ_author_name
'Su, Yuanting'
'Wang, Xingyong'
'Wang, Lei'
'Zhang, Zaichao'
'Wang, Xinping'
'Song, You'
'Power, Philip P.'

_publ_section_title
;
 Thermally controlling the singlet--triplet energy gap of a diradical in
 the solid state
;
_journal_issue 10
_journal_name_full 'Chem. Sci.'
_journal_page_first 6514
_journal_paper_doi 10.1039/C6SC01825D
_journal_volume 7
_journal_year 2016
_chemical_formula_moiety 'C46 H40 N2, 2(C16 Al F36 O4)'
_chemical_formula_sum 'C78 H40 Al2 F72 N2 O8'
_chemical_formula_weight 2555.08
_chemical_name_systematic
; 
 ? 
;
_space_group_IT_number 14
_symmetry_cell_setting monoclinic
_symmetry_space_group_name_Hall '-P 2ybc'
_symmetry_space_group_name_H-M 'P 1 21/c 1'
_atom_sites_solution_hydrogens geom
_atom_sites_solution_primary direct
_atom_sites_solution_secondary difmap
_audit_creation_method SHELXL-97
_audit_update_record
;
2015-10-09 deposited with the CCDC.
2016-06-28 downloaded from the CCDC.
;
_cell_angle_alpha 90.00
_cell_angle_beta 109.105(3)
_cell_angle_gamma 90.00
_cell_formula_units_Z 2
_cell_length_a 17.262(3)
_cell_length_b 13.956(2)
_cell_length_c 20.301(3)
_cell_measurement_reflns_used 9905
_cell_measurement_temperature 123(2)
_cell_measurement_theta_max 27.10
_cell_measurement_theta_min 2.39
_cell_volume 4621.3(12)
_computing_cell_refinement 'Bruker SAINT'
_computing_data_collection 'Bruker APEX2'
_computing_data_reduction 'Bruker SAINT'
_computing_molecular_graphics 'Bruker SHELXTL'
_computing_publication_material 'Bruker SHELXTL'
_computing_structure_refinement 'SHELXL-97 (Sheldrick, 2008)'
_computing_structure_solution 'SHELXS-97 (Sheldrick, 2008)'
_diffrn_ambient_temperature 123(2)
_diffrn_measured_fraction_theta_full 0.990
_diffrn_measured_fraction_theta_max 0.990
_diffrn_measurement_device_type 'APEX2 CCD detector'
_diffrn_radiation_monochromator graphite
_diffrn_radiation_source 'fine-focus sealed tube'
_diffrn_radiation_type MoK\a
_diffrn_radiation_wavelength 0.71073
_diffrn_reflns_av_R_equivalents 0.0332
_diffrn_reflns_av_sigmaI/netI 0.0312
_diffrn_reflns_limit_h_max 22
_diffrn_reflns_limit_h_min -21
_diffrn_reflns_limit_k_max 17
_diffrn_reflns_limit_k_min -15
_diffrn_reflns_limit_l_max 26
_diffrn_reflns_limit_l_min -26
_diffrn_reflns_number 39046
_diffrn_reflns_theta_full 27.30
_diffrn_reflns_theta_max 27.30
_diffrn_reflns_theta_min 1.80
_exptl_absorpt_coefficient_mu 0.233
_exptl_absorpt_correction_T_max 0.9462
_exptl_absorpt_correction_T_min 0.9291
_exptl_absorpt_correction_type multi-scan
_exptl_absorpt_process_details 'SADABS (Bruker, 2011)'
_exptl_crystal_colour blue-green
_exptl_crystal_density_diffrn 1.836
_exptl_crystal_density_method 'not measured'
_exptl_crystal_description block
_exptl_crystal_F_000 2520
_exptl_crystal_size_max 0.38
_exptl_crystal_size_mid 0.35
_exptl_crystal_size_min 0.30
_refine_diff_density_max 0.625
_refine_diff_density_min -0.651
_refine_diff_density_rms 0.069
_refine_ls_extinction_method none
_refine_ls_goodness_of_fit_ref 1.061
_refine_ls_hydrogen_treatment constr
_refine_ls_matrix_type full
_refine_ls_number_parameters 1199
_refine_ls_number_reflns 10300
_refine_ls_number_restraints 2832
_refine_ls_restrained_S_all 1.074
_refine_ls_R_factor_all 0.0691
_refine_ls_R_factor_gt 0.0489
_refine_ls_shift/su_max 0.013
_refine_ls_shift/su_mean 0.001
_refine_ls_structure_factor_coef Fsqd
_refine_ls_weighting_details 'calc w=1/[\s^2^(Fo^2^)+(0.0892P)^2^+2.8997P] where P=(Fo^2^+2Fc^2^)/3'
_refine_ls_weighting_scheme calc
_refine_ls_wR_factor_gt 0.1394
_refine_ls_wR_factor_ref 0.1581
_reflns_number_gt 7795
_reflns_number_total 10300
_reflns_threshold_expression >2sigma(I)
_cod_data_source_file c6sc01825d2.cif
_cod_data_source_block 1
_cod_depositor_comments
;
The following automatic conversions were performed:

'_symmetry_cell_setting' value 'Monoclinic' changed to 'monoclinic'
according to
/usr/data/users/saulius/crontab/automatic-downloads/rss-feeds/RSC/lib/dictionaries/cif_core.dic
dictionary named 'cif_core.dic' version 2.4.2 from 2011-04-26.

Automatic conversion script
Id: cif_fix_values 4268 2015-11-12 08:31:59Z antanas 

 Adding full bibliography for 1543568--1543569.cif.
;
_cod_original_cell_volume 4621.4(13)
_cod_original_sg_symbol_Hall '-P 2ybc  '
_cod_original_sg_symbol_H-M 'P2(1)/c  '
_cod_database_code 1543569

loop_
_symmetry_equiv_pos_as_xyz
'x, y, z'
'-x, y+1/2, -z+1/2'
'-x, -y, -z'
'x, -y-1/2, z-1/2'

loop_
_atom_site_label
_atom_site_type_symbol
_atom_site_fract_x
_atom_site_fract_y
_atom_site_fract_z
_atom_site_U_iso_or_equiv
_atom_site_adp_type
_atom_site_occupancy
_atom_site_symmetry_multiplicity
_atom_site_calc_flag
_atom_site_refinement_flags
_atom_site_disorder_assembly
_atom_site_disorder_group
Al1 Al 0.25091(4) 0.31677(4) 0.75263(3) 0.01787(15) Uani 1 1 d U . .
C1 C 0.36996(13) 0.22252(16) 0.69663(11) 0.0240(5) Uani 1 1 d . . .
C2 C 0.39468(16) 0.1315(2) 0.74246(13) 0.0348(6) Uani 1 1 d . A .
C3 C 0.44110(17) 0.2957(2) 0.71759(15) 0.0390(6) Uani 1 1 d . A .
C4 C 0.35211(15) 0.19530(18) 0.61848(12) 0.0293(5) Uani 1 1 d . A .
C17 C 0.45775(13) 0.56758(16) 0.52786(12) 0.0240(4) Uani 1 1 d . . .
C18 C 0.44552(16) 0.46823(17) 0.53203(14) 0.0315(5) Uani 1 1 d . . .
H18A H 0.4080 0.4458 0.5539 0.038 Uiso 1 1 calc R . .
C19 C 0.48696(16) 0.40291(17) 0.50501(14) 0.0319(5) Uani 1 1 d . . .
H19 H 0.4776 0.3364 0.5089 0.038 Uiso 1 1 calc R . .
C20 C 0.30666(13) 0.75904(16) 0.59579(11) 0.0225(4) Uani 1 1 d . . .
C21 C 0.34058(14) 0.78856(16) 0.54511(12) 0.0252(5) Uani 1 1 d . . .
H21A H 0.3271 0.8496 0.5237 0.030 Uiso 1 1 calc R . .
C22 C 0.39330(14) 0.72904(16) 0.52642(12) 0.0259(5) Uani 1 1 d . . .
H22A H 0.4182 0.7507 0.4937 0.031 Uiso 1 1 calc R . .
C23 C 0.41113(13) 0.63606(16) 0.55500(11) 0.0234(4) Uani 1 1 d . . .
C24 C 0.37962(14) 0.61004(16) 0.60807(12) 0.0256(5) Uani 1 1 d . . .
H24A H 0.3933 0.5492 0.6297 0.031 Uiso 1 1 calc R . .
C25 C 0.32937(14) 0.67026(16) 0.62968(12) 0.0257(5) Uani 1 1 d . . .
H25A H 0.3103 0.6522 0.6668 0.031 Uiso 1 1 calc R . .
C26 C 0.19169(13) 0.86949(16) 0.55679(11) 0.0222(4) Uani 1 1 d . . .
C27 C 0.17819(15) 0.96557(16) 0.56783(12) 0.0278(5) Uani 1 1 d . . .
H27A H 0.2061 0.9953 0.6112 0.033 Uiso 1 1 calc R . .
C28 C 0.12341(16) 1.01710(18) 0.51450(13) 0.0321(5) Uani 1 1 d . . .
H28A H 0.1150 1.0832 0.5212 0.039 Uiso 1 1 calc R . .
C29 C 0.08027(14) 0.97408(19) 0.45117(13) 0.0303(5) Uani 1 1 d . . .
C30 C 0.09365(15) 0.87746(19) 0.44246(12) 0.0317(5) Uani 1 1 d . . .
H30A H 0.0640 0.8469 0.3998 0.038 Uiso 1 1 calc R . .
C31 C 0.14897(15) 0.82497(17) 0.49422(12) 0.0275(5) Uani 1 1 d . . .
H31A H 0.1578 0.7591 0.4872 0.033 Uiso 1 1 calc R . .
C32 C 0.02036(17) 1.0302(2) 0.39351(15) 0.0436(7) Uani 1 1 d . . .
H32A H 0.0376 1.0287 0.3521 0.065 Uiso 1 1 calc R . .
H32B H 0.0187 1.0966 0.4085 0.065 Uiso 1 1 calc R . .
H32C H -0.0343 1.0016 0.3824 0.065 Uiso 1 1 calc R . .
C33 C 0.24030(14) 0.81720(16) 0.67764(11) 0.0229(4) Uani 1 1 d . . .
C34 C 0.31003(15) 0.82372(18) 0.73644(12) 0.0295(5) Uani 1 1 d . . .
H34A H 0.3630 0.8248 0.7318 0.035 Uiso 1 1 calc R . .
C35 C 0.30114(16) 0.82858(19) 0.80158(12) 0.0328(5) Uani 1 1 d . . .
H35A H 0.3485 0.8339 0.8418 0.039 Uiso 1 1 calc R . .
C36 C 0.22436(17) 0.82577(17) 0.80927(12) 0.0307(5) Uani 1 1 d . . .
C37 C 0.15573(16) 0.81812(18) 0.75020(13) 0.0316(5) Uani 1 1 d . . .
H37A H 0.1029 0.8152 0.7551 0.038 Uiso 1 1 calc R . .
C38 C 0.16267(14) 0.81469(17) 0.68472(13) 0.0280(5) Uani 1 1 d . . .
H38A H 0.1150 0.8106 0.6447 0.034 Uiso 1 1 calc R . .
C39 C 0.2158(2) 0.8295(2) 0.88057(14) 0.0440(7) Uani 1 1 d . . .
H39A H 0.2608 0.8672 0.9118 0.066 Uiso 1 1 calc R . .
H39B H 0.2176 0.7642 0.8989 0.066 Uiso 1 1 calc R . .
H39C H 0.1633 0.8594 0.8775 0.066 Uiso 1 1 calc R . .
F1 F 0.47064(10) 0.10198(14) 0.74967(9) 0.0509(5) Uani 1 1 d . . .
F2 F 0.39196(11) 0.14836(14) 0.80600(8) 0.0486(4) Uani 1 1 d . . .
F3 F 0.34408(11) 0.05912(12) 0.71504(10) 0.0508(4) Uani 1 1 d . . .
F4 F 0.50050(10) 0.27296(16) 0.69151(10) 0.0587(5) Uani 1 1 d . . .
F5 F 0.41469(11) 0.38312(12) 0.69515(10) 0.0516(4) Uani 1 1 d . . .
F6 F 0.47547(10) 0.30093(14) 0.78683(9) 0.0500(4) Uani 1 1 d . . .
F7 F 0.40799(11) 0.13574(14) 0.60945(9) 0.0518(5) Uani 1 1 d . . .
F8 F 0.28006(9) 0.15399(11) 0.59291(8) 0.0368(3) Uani 1 1 d . . .
F9 F 0.35145(10) 0.27335(12) 0.58036(8) 0.0405(4) Uani 1 1 d . . .
N1 N 0.24821(11) 0.81570(13) 0.61082(9) 0.0222(4) Uani 1 1 d . . .
O1 O 0.30077(10) 0.26034(12) 0.70261(8) 0.0269(3) Uani 1 1 d . A .
O4 O 0.16149(11) 0.36309(14) 0.69647(9) 0.0348(4) Uani 1 1 d . A .
O2 O 0.31576(13) 0.40416(15) 0.79983(11) 0.0221(4) Uani 0.420(4) 1 d PU A 1
C5 C 0.3337(4) 0.4630(5) 0.8553(4) 0.0225(14) Uiso 0.420(4) 1 d PDU A 1
C6 C 0.2563(4) 0.5173(5) 0.8576(3) 0.0270(16) Uiso 0.420(4) 1 d PDU A 1
C7 C 0.3704(4) 0.4060(5) 0.9246(3) 0.0256(15) Uiso 0.420(4) 1 d PDU A 1
C8 C 0.3955(4) 0.5391(5) 0.8472(4) 0.0259(18) Uiso 0.420(4) 1 d PDU A 1
F10 F 0.2669(3) 0.5623(4) 0.9171(3) 0.0329(12) Uiso 0.420(4) 1 d PDU A 1
F11 F 0.1942(3) 0.4564(4) 0.8466(3) 0.0291(11) Uiso 0.420(4) 1 d PDU A 1
F12 F 0.2343(3) 0.5865(4) 0.8084(3) 0.0413(14) Uiso 0.420(4) 1 d PDU A 1
F13 F 0.4144(4) 0.4652(4) 0.9764(2) 0.0306(11) Uiso 0.420(4) 1 d PDU A 1
F14 F 0.4228(3) 0.3412(4) 0.9208(3) 0.0366(11) Uiso 0.420(4) 1 d PDU A 1
F15 F 0.3121(3) 0.3653(3) 0.9438(2) 0.0295(10) Uiso 0.420(4) 1 d PDU A 1
F16 F 0.4008(4) 0.6187(3) 0.8847(3) 0.0266(12) Uiso 0.420(4) 1 d PDU A 1
F17 F 0.3747(3) 0.5718(3) 0.7815(2) 0.0251(10) Uiso 0.420(4) 1 d PDU A 1
F18 F 0.4691(3) 0.4989(4) 0.8623(3) 0.0300(12) Uiso 0.420(4) 1 d PDU A 1
O2' O 0.31576(13) 0.40416(15) 0.79983(11) 0.0221(4) Uani 0.344(5) 1 d PU A 2
C5' C 0.3302(4) 0.4689(6) 0.8529(4) 0.0238(16) Uiso 0.344(5) 1 d PDU A 2
C6' C 0.2544(5) 0.5339(6) 0.8448(4) 0.0233(19) Uiso 0.344(5) 1 d PDU A 2
C7' C 0.3539(5) 0.4186(6) 0.9248(4) 0.0301(19) Uiso 0.344(5) 1 d PDU A 2
C8' C 0.4060(5) 0.5283(6) 0.8502(5) 0.026(2) Uiso 0.344(5) 1 d PDU A 2
F10' F 0.2595(4) 0.5844(5) 0.9012(3) 0.0298(14) Uiso 0.344(5) 1 d PDU A 2
F11' F 0.1864(3) 0.4808(5) 0.8269(3) 0.0286(13) Uiso 0.344(5) 1 d PDU A 2
F12' F 0.2451(6) 0.5960(5) 0.7941(4) 0.0356(19) Uiso 0.344(5) 1 d PDU A 2
F13' F 0.3922(4) 0.4796(4) 0.9775(2) 0.0314(14) Uiso 0.344(5) 1 d PDU A 2
F14' F 0.4001(4) 0.3412(4) 0.9254(3) 0.0374(14) Uiso 0.344(5) 1 d PDU A 2
F15' F 0.2901(4) 0.3854(4) 0.9390(3) 0.0231(12) Uiso 0.344(5) 1 d PDU A 2
F16' F 0.4200(3) 0.6039(3) 0.8938(3) 0.0238(13) Uiso 0.344(5) 1 d PDU A 2
F17' F 0.3957(4) 0.5560(4) 0.7843(3) 0.0215(12) Uiso 0.344(5) 1 d PDU A 2
F18' F 0.4756(3) 0.4784(5) 0.8737(4) 0.0279(13) Uiso 0.344(5) 1 d PDU A 2
O2A O 0.3123(9) 0.3846(10) 0.8246(8) 0.027(2) Uani 0.144(3) 1 d PU A 8
C5A C 0.3354(6) 0.4686(8) 0.8557(5) 0.026(2) Uiso 0.144(3) 1 d PDU A 8
C6A C 0.2613(7) 0.5378(10) 0.8429(7) 0.028(3) Uiso 0.144(3) 1 d PDU A 8
C7A C 0.3691(8) 0.4444(9) 0.9336(6) 0.033(3) Uiso 0.144(3) 1 d PDU A 8
C8A C 0.4039(7) 0.5214(9) 0.8341(7) 0.027(3) Uiso 0.144(3) 1 d PDU A 8
F10A F 0.2763(7) 0.6067(8) 0.8910(5) 0.033(3) Uiso 0.144(3) 1 d PDU A 8
F11A F 0.1940(7) 0.4913(10) 0.8433(8) 0.029(2) Uiso 0.144(3) 1 d PDU A 8
F12A F 0.2402(8) 0.5809(9) 0.7812(6) 0.030(4) Uiso 0.144(3) 1 d PDU A 8
F13A F 0.4136(7) 0.5179(8) 0.9712(5) 0.040(3) Uiso 0.144(3) 1 d PDU A 8
F14A F 0.4213(6) 0.3701(7) 0.9473(6) 0.033(2) Uiso 0.144(3) 1 d PDU A 8
F15A F 0.3104(7) 0.4249(10) 0.9611(7) 0.059(3) Uiso 0.144(3) 1 d PDU A 8
F16A F 0.4154(6) 0.6106(6) 0.8584(6) 0.033(2) Uiso 0.144(3) 1 d PDU A 8
F17A F 0.3804(8) 0.5224(10) 0.7638(5) 0.054(3) Uiso 0.144(3) 1 d PDU A 8
F18A F 0.4749(5) 0.4743(8) 0.8525(6) 0.0189(19) Uiso 0.144(3) 1 d PDU A 8
O2B O 0.31576(13) 0.40416(15) 0.79983(11) 0.0221(4) Uani 0.092(3) 1 d PU A 9
C5B C 0.3360(8) 0.4602(9) 0.8592(8) 0.025(2) Uiso 0.092(3) 1 d PDU A 9
C6B C 0.2669(8) 0.4626(10) 0.8912(8) 0.032(3) Uiso 0.092(3) 1 d PDU A 9
C7B C 0.4152(8) 0.4180(10) 0.9094(8) 0.034(3) Uiso 0.092(3) 1 d PDU A 9
C8B C 0.3491(9) 0.5640(10) 0.8377(8) 0.031(3) Uiso 0.092(3) 1 d PDU A 9
F10B F 0.2739(10) 0.5359(11) 0.9348(9) 0.028(4) Uiso 0.092(3) 1 d PDU A 9
F11B F 0.1928(9) 0.470(2) 0.8420(11) 0.026(3) Uiso 0.092(3) 1 d PDU A 9
F12B F 0.2639(13) 0.3863(11) 0.9279(10) 0.048(6) Uiso 0.092(3) 1 d PDU A 9
F13B F 0.4314(12) 0.4404(14) 0.9754(7) 0.044(5) Uiso 0.092(3) 1 d PDU A 9
F14B F 0.4087(11) 0.3200(9) 0.9068(9) 0.027(3) Uiso 0.092(3) 1 d PDU A 9
F15B F 0.4808(8) 0.4410(12) 0.8915(8) 0.036(3) Uiso 0.092(3) 1 d PDU A 9
F16B F 0.3810(12) 0.6188(12) 0.8952(8) 0.040(5) Uiso 0.092(3) 1 d PDU A 9
F17B F 0.3995(12) 0.5699(15) 0.8009(11) 0.049(6) Uiso 0.092(3) 1 d PDU A 9
F18B F 0.2777(9) 0.6035(12) 0.7984(9) 0.041(5) Uiso 0.092(3) 1 d PDU A 9
O3 O 0.22650(14) 0.24271(16) 0.81153(12) 0.0239(5) Uani 0.617(3) 1 d PU A 3
C9 C 0.1777(3) 0.1777(4) 0.8273(3) 0.0254(10) Uani 0.617(3) 1 d PDU A 3
C10 C 0.2304(3) 0.1131(3) 0.8883(2) 0.0328(10) Uani 0.617(3) 1 d PDU A 3
C11 C 0.1114(3) 0.2308(3) 0.8504(3) 0.0336(10) Uani 0.617(3) 1 d PDU A 3
C12 C 0.1334(3) 0.1130(3) 0.7635(2) 0.0312(10) Uani 0.617(3) 1 d PDU A 3
F19 F 0.1855(3) 0.0632(3) 0.9186(3) 0.0444(11) Uani 0.617(3) 1 d PDU A 3
F20 F 0.2830(4) 0.1670(6) 0.9368(4) 0.0413(14) Uani 0.617(3) 1 d PDU A 3
F21 F 0.2731(4) 0.0498(4) 0.8647(4) 0.0420(12) Uani 0.617(3) 1 d PDU A 3
F22 F 0.0505(3) 0.1743(4) 0.8524(3) 0.0446(13) Uani 0.617(3) 1 d PDU A 3
F23 F 0.0801(6) 0.3029(5) 0.8068(5) 0.044(2) Uani 0.617(3) 1 d PDU A 3
F24 F 0.1449(3) 0.2686(4) 0.9138(2) 0.0385(10) Uani 0.617(3) 1 d PDU A 3
F25 F 0.1043(5) 0.0319(5) 0.7818(6) 0.0407(16) Uani 0.617(3) 1 d PDU A 3
F26 F 0.1847(6) 0.0882(7) 0.7301(3) 0.0428(17) Uani 0.617(3) 1 d PDU A 3
F27 F 0.0708(2) 0.1585(3) 0.7190(2) 0.0410(9) Uani 0.617(3) 1 d PDU A 3
O3' O 0.22650(14) 0.24271(16) 0.81153(12) 0.0239(5) Uani 0.239(3) 1 d PU A 4
C9' C 0.1690(7) 0.1811(9) 0.8208(5) 0.0279(19) Uani 0.239(3) 1 d PDU A 4
C10' C 0.1930(6) 0.1695(6) 0.9002(5) 0.0370(17) Uani 0.239(3) 1 d PDU A 4
C11' C 0.0792(5) 0.2163(6) 0.7908(4) 0.0324(18) Uani 0.239(3) 1 d PDU A 4
C12' C 0.1776(6) 0.0848(7) 0.7866(5) 0.0323(18) Uani 0.239(3) 1 d PDU A 4
F19' F 0.1596(8) 0.0902(7) 0.9176(7) 0.048(3) Uani 0.239(3) 1 d PDU A 4
F20' F 0.2746(7) 0.1579(16) 0.9288(10) 0.048(4) Uani 0.239(3) 1 d PDU A 4
F21' F 0.1702(8) 0.2437(7) 0.9298(6) 0.044(3) Uani 0.239(3) 1 d PDU A 4
F22' F 0.0299(6) 0.1722(9) 0.8201(5) 0.041(2) Uani 0.239(3) 1 d PDU A 4
F23' F 0.0740(13) 0.3102(8) 0.8010(11) 0.038(4) Uani 0.239(3) 1 d PDU A 4
F24' F 0.0480(5) 0.2010(7) 0.7222(4) 0.043(2) Uani 0.239(3) 1 d PDU A 4
F25' F 0.1166(10) 0.0245(13) 0.7838(15) 0.038(4) Uani 0.239(3) 1 d PDU A 4
F26' F 0.1763(15) 0.0984(18) 0.7209(7) 0.038(4) Uani 0.239(3) 1 d PDU A 4
F27' F 0.2474(4) 0.0416(5) 0.8212(5) 0.0443(18) Uani 0.239(3) 1 d PDU A 4
O3A O 0.2201(10) 0.2224(11) 0.7859(8) 0.027(2) Uani 0.144(3) 1 d PU A 7
C9A C 0.1843(8) 0.1704(10) 0.8238(7) 0.028(2) Uani 0.144(3) 1 d PDU A 7
C10A C 0.2518(8) 0.1229(11) 0.8849(8) 0.036(3) Uani 0.144(3) 1 d PDU A 7
C11A C 0.1296(10) 0.2344(11) 0.8527(9) 0.035(2) Uani 0.144(3) 1 d PDU A 7
C12A C 0.1305(9) 0.0918(11) 0.7766(7) 0.031(3) Uani 0.144(3) 1 d PDU A 7
F19A F 0.2221(10) 0.0889(12) 0.9333(7) 0.052(3) Uani 0.144(3) 1 d PDU A 7
F20A F 0.3105(7) 0.1866(9) 0.9152(8) 0.048(3) Uani 0.144(3) 1 d PDU A 7
F21A F 0.2871(15) 0.0502(15) 0.8626(14) 0.042(5) Uani 0.144(3) 1 d PDU A 7
F22A F 0.0774(10) 0.1833(15) 0.8744(10) 0.042(4) Uani 0.144(3) 1 d PDU A 7
F23A F 0.0852(17) 0.2954(18) 0.8042(13) 0.036(5) Uani 0.144(3) 1 d PDU A 7
F24A F 0.1753(11) 0.2872(11) 0.9063(8) 0.050(3) Uani 0.144(3) 1 d PDU A 7
F25A F 0.1132(10) 0.0227(10) 0.8153(8) 0.046(3) Uani 0.144(3) 1 d PDU A 7
F26A F 0.1669(9) 0.0500(10) 0.7361(7) 0.044(3) Uani 0.144(3) 1 d PDU A 7
F27A F 0.0602(7) 0.1299(10) 0.7366(7) 0.042(3) Uani 0.144(3) 1 d PDU A 7
C13 C 0.1191(3) 0.4001(3) 0.6341(3) 0.0254(8) Uani 0.745(4) 1 d PDU A 5
C14 C 0.1058(2) 0.3248(3) 0.57461(19) 0.0387(8) Uani 0.745(4) 1 d PDU A 5
C15 C 0.0337(2) 0.4303(3) 0.6374(2) 0.0482(10) Uani 0.745(4) 1 d PDU A 5
C16 C 0.1630(2) 0.4871(3) 0.6169(2) 0.0439(9) Uani 0.745(4) 1 d PDU A 5
F28 F 0.0443(4) 0.3508(5) 0.5174(2) 0.0598(14) Uani 0.745(4) 1 d PDU A 5
F29 F 0.0928(4) 0.2396(4) 0.5920(3) 0.0609(14) Uani 0.745(4) 1 d PDU A 5
F30 F 0.1725(2) 0.3174(2) 0.55626(17) 0.0485(8) Uani 0.745(4) 1 d PDU A 5
F31 F -0.0068(3) 0.4873(4) 0.5859(3) 0.0666(16) Uani 0.745(4) 1 d PDU A 5
F32 F 0.0435(5) 0.4755(6) 0.6972(4) 0.076(2) Uani 0.745(4) 1 d PDU A 5
F33 F -0.0124(3) 0.3540(3) 0.6357(3) 0.0762(13) Uani 0.745(4) 1 d PDU A 5
F34 F 0.1345(5) 0.5142(5) 0.5506(3) 0.0678(18) Uani 0.745(4) 1 d PDU A 5
F35 F 0.2428(3) 0.4682(5) 0.6303(4) 0.0647(16) Uani 0.745(4) 1 d PDU A 5
F36 F 0.1557(3) 0.5633(2) 0.6537(2) 0.0647(10) Uani 0.745(4) 1 d PDU A 5
C13' C 0.1194(8) 0.4053(8) 0.6337(8) 0.039(3) Uani 0.255(4) 1 d PDU A 6
C14' C 0.0624(7) 0.3266(7) 0.5954(6) 0.058(3) Uani 0.255(4) 1 d PDU A 6
C15' C 0.0729(6) 0.4924(7) 0.6468(5) 0.049(2) Uani 0.255(4) 1 d PDU A 6
C16' C 0.1779(6) 0.4346(7) 0.5937(5) 0.045(2) Uani 0.255(4) 1 d PDU A 6
F28' F 0.0323(12) 0.3328(15) 0.5288(6) 0.079(5) Uani 0.255(4) 1 d PDU A 6
F29' F 0.0997(10) 0.2407(8) 0.6117(9) 0.057(4) Uani 0.255(4) 1 d PDU A 6
F30' F -0.0028(7) 0.3187(10) 0.6163(8) 0.085(4) Uani 0.255(4) 1 d PDU A 6
F31' F 0.0125(9) 0.5176(11) 0.5886(9) 0.060(4) Uani 0.255(4) 1 d PDU A 6
F32' F 0.0367(14) 0.4757(15) 0.6941(10) 0.062(5) Uani 0.255(4) 1 d PDU A 6
F33' F 0.1196(6) 0.5681(7) 0.6662(7) 0.075(4) Uani 0.255(4) 1 d PDU A 6
F34' F 0.1434(14) 0.4996(13) 0.5454(8) 0.063(4) Uani 0.255(4) 1 d PDU A 6
F35' F 0.2439(9) 0.4750(11) 0.6415(8) 0.054(4) Uani 0.255(4) 1 d PDU A 6
F36' F 0.2020(7) 0.3620(8) 0.5649(5) 0.063(3) Uani 0.255(4) 1 d PDU A 6

loop_
_atom_site_aniso_label
_atom_site_aniso_U_11
_atom_site_aniso_U_22
_atom_site_aniso_U_33
_atom_site_aniso_U_23
_atom_site_aniso_U_13
_atom_site_aniso_U_12
Al1 0.0180(3) 0.0180(3) 0.0175(3) -0.0013(2) 0.0056(2) -0.0005(2)
C1 0.0200(11) 0.0280(11) 0.0233(11) -0.0009(9) 0.0062(8) 0.0038(9)
C2 0.0297(13) 0.0422(14) 0.0310(13) 0.0045(11) 0.0081(10) 0.0106(11)
C3 0.0298(14) 0.0476(16) 0.0389(14) -0.0077(12) 0.0104(11) -0.0071(11)
C4 0.0276(12) 0.0351(13) 0.0265(12) -0.0035(10) 0.0105(9) 0.0048(10)
C17 0.0210(11) 0.0247(11) 0.0267(11) 0.0004(9) 0.0084(8) 0.0017(8)
C18 0.0341(13) 0.0260(12) 0.0424(14) 0.0003(10) 0.0233(11) -0.0011(10)
C19 0.0356(14) 0.0226(11) 0.0449(14) 0.0000(10) 0.0232(11) -0.0003(9)
C20 0.0207(11) 0.0237(10) 0.0217(10) -0.0003(8) 0.0050(8) 0.0034(8)
C21 0.0262(12) 0.0253(11) 0.0246(11) 0.0034(9) 0.0091(9) 0.0043(9)
C22 0.0278(12) 0.0265(11) 0.0258(11) 0.0027(9) 0.0121(9) 0.0014(9)
C23 0.0214(11) 0.0245(11) 0.0243(11) 0.0003(8) 0.0075(8) 0.0013(8)
C24 0.0264(12) 0.0231(11) 0.0277(11) 0.0050(9) 0.0095(9) 0.0044(9)
C25 0.0269(12) 0.0256(11) 0.0259(11) 0.0033(9) 0.0106(9) 0.0033(9)
C26 0.0183(10) 0.0260(11) 0.0214(10) 0.0021(8) 0.0051(8) 0.0035(8)
C27 0.0279(12) 0.0249(11) 0.0285(12) 0.0002(9) 0.0065(9) 0.0018(9)
C28 0.0329(13) 0.0250(12) 0.0382(14) 0.0064(10) 0.0113(10) 0.0068(10)
C29 0.0195(11) 0.0412(14) 0.0308(12) 0.0127(10) 0.0088(9) 0.0035(10)
C30 0.0249(12) 0.0427(14) 0.0238(11) -0.0012(10) 0.0031(9) -0.0013(10)
C31 0.0279(12) 0.0278(11) 0.0255(11) -0.0030(9) 0.0067(9) 0.0023(9)
C32 0.0285(14) 0.0579(18) 0.0410(15) 0.0235(13) 0.0068(11) 0.0091(12)
C33 0.0249(11) 0.0231(10) 0.0211(10) 0.0026(8) 0.0080(8) 0.0050(8)
C34 0.0249(12) 0.0349(13) 0.0271(12) 0.0016(10) 0.0065(9) 0.0035(10)
C35 0.0360(14) 0.0370(13) 0.0220(11) 0.0036(10) 0.0049(10) 0.0064(11)
C36 0.0437(15) 0.0247(11) 0.0259(12) 0.0065(9) 0.0144(10) 0.0083(10)
C37 0.0322(13) 0.0324(12) 0.0357(13) 0.0068(10) 0.0186(10) 0.0068(10)
C38 0.0226(11) 0.0302(12) 0.0303(12) 0.0037(9) 0.0075(9) 0.0044(9)
C39 0.064(2) 0.0434(16) 0.0307(13) 0.0119(12) 0.0233(13) 0.0132(14)
F1 0.0397(9) 0.0644(11) 0.0456(9) 0.0079(8) 0.0098(7) 0.0300(8)
F2 0.0500(10) 0.0686(12) 0.0278(8) 0.0146(8) 0.0137(7) 0.0187(9)
F3 0.0572(11) 0.0336(8) 0.0565(11) 0.0102(8) 0.0115(8) -0.0009(8)
F4 0.0282(9) 0.0883(14) 0.0636(12) -0.0154(10) 0.0206(8) -0.0155(9)
F5 0.0545(11) 0.0389(9) 0.0577(11) -0.0022(8) 0.0132(8) -0.0186(8)
F6 0.0347(9) 0.0653(11) 0.0388(9) -0.0172(8) -0.0033(7) -0.0050(8)
F7 0.0477(10) 0.0698(12) 0.0387(9) -0.0150(8) 0.0150(7) 0.0243(9)
F8 0.0351(8) 0.0384(8) 0.0321(8) -0.0094(6) 0.0042(6) -0.0065(6)
F9 0.0451(9) 0.0504(9) 0.0280(7) 0.0070(7) 0.0148(7) -0.0048(7)
N1 0.0213(9) 0.0232(9) 0.0217(9) 0.0008(7) 0.0067(7) 0.0037(7)
O1 0.0232(8) 0.0356(9) 0.0222(8) -0.0022(7) 0.0079(6) 0.0083(7)
O4 0.0303(9) 0.0486(11) 0.0249(8) 0.0070(8) 0.0082(7) 0.0174(8)
O2 0.0257(9) 0.0217(10) 0.0208(10) -0.0040(8) 0.0103(8) -0.0064(7)
O2' 0.0257(9) 0.0217(10) 0.0208(10) -0.0040(8) 0.0103(8) -0.0064(7)
O2A 0.027(3) 0.022(4) 0.029(4) 0.004(3) 0.007(3) 0.002(3)
O2B 0.0257(9) 0.0217(10) 0.0208(10) -0.0040(8) 0.0103(8) -0.0064(7)
O3 0.0284(10) 0.0255(11) 0.0186(11) -0.0020(8) 0.0085(9) -0.0086(8)
C9 0.0283(19) 0.0237(17) 0.0264(18) -0.0037(16) 0.0119(16) -0.0070(16)
C10 0.042(2) 0.0276(19) 0.032(2) 0.0013(17) 0.0160(18) -0.0056(18)
C11 0.034(2) 0.0333(19) 0.038(2) -0.0004(17) 0.0181(18) -0.0053(18)
C12 0.034(2) 0.029(2) 0.033(2) -0.0036(17) 0.0157(17) -0.0133(17)
F19 0.060(3) 0.036(2) 0.045(2) 0.0117(17) 0.028(2) -0.0074(18)
F20 0.055(3) 0.038(2) 0.025(2) 0.0022(17) 0.0042(19) -0.009(2)
F21 0.049(3) 0.030(2) 0.051(2) 0.0080(19) 0.021(2) 0.0084(17)
F22 0.036(3) 0.053(2) 0.054(4) -0.004(3) 0.027(3) -0.013(2)
F23 0.043(4) 0.037(3) 0.054(4) 0.001(3) 0.019(3) 0.010(3)
F24 0.050(3) 0.042(2) 0.032(2) -0.0061(15) 0.0240(17) -0.0024(17)
F25 0.045(3) 0.030(3) 0.052(3) -0.008(2) 0.023(3) -0.018(2)
F26 0.049(3) 0.044(3) 0.042(3) -0.021(2) 0.023(2) -0.019(2)
F27 0.042(2) 0.039(2) 0.0337(18) -0.0012(16) -0.0003(14) -0.0124(16)
O3' 0.0284(10) 0.0255(11) 0.0186(11) -0.0020(8) 0.0085(9) -0.0086(8)
C9' 0.031(3) 0.027(3) 0.028(3) 0.003(3) 0.013(3) -0.006(3)
C10' 0.042(3) 0.035(3) 0.034(3) 0.003(3) 0.012(3) -0.008(3)
C11' 0.033(4) 0.032(4) 0.035(4) 0.000(3) 0.016(3) -0.004(3)
C12' 0.032(4) 0.032(3) 0.038(4) -0.005(3) 0.019(3) -0.009(3)
F19' 0.060(6) 0.052(6) 0.036(4) 0.014(5) 0.022(5) -0.015(5)
F20' 0.046(6) 0.051(7) 0.038(7) 0.013(6) 0.001(5) -0.009(5)
F21' 0.054(6) 0.053(6) 0.030(4) -0.005(4) 0.021(4) -0.006(4)
F22' 0.036(5) 0.041(4) 0.050(6) -0.001(5) 0.021(4) -0.010(3)
F23' 0.033(6) 0.033(6) 0.049(7) 0.001(5) 0.015(5) 0.000(5)
F24' 0.039(4) 0.038(5) 0.040(4) -0.003(4) -0.001(3) -0.006(3)
F25' 0.042(6) 0.022(5) 0.051(7) -0.002(5) 0.018(5) -0.004(4)
F26' 0.044(6) 0.048(7) 0.032(5) -0.017(5) 0.024(5) -0.008(5)
F27' 0.036(4) 0.029(3) 0.067(5) 0.000(4) 0.016(4) 0.004(3)
O3A 0.032(4) 0.026(4) 0.025(4) 0.002(4) 0.013(4) -0.008(3)
C9A 0.032(3) 0.029(3) 0.028(3) -0.001(3) 0.016(3) -0.007(3)
C10A 0.040(5) 0.034(4) 0.035(4) 0.001(4) 0.013(4) -0.005(4)
C11A 0.037(4) 0.035(4) 0.037(4) 0.000(4) 0.015(4) -0.007(4)
C12A 0.034(4) 0.030(4) 0.033(4) -0.005(4) 0.017(4) -0.009(4)
F19A 0.063(7) 0.057(6) 0.041(6) 0.014(5) 0.023(5) -0.005(6)
F20A 0.043(7) 0.047(7) 0.045(7) -0.011(6) 0.001(5) -0.002(5)
F21A 0.042(8) 0.034(8) 0.047(9) 0.005(7) 0.011(7) 0.007(6)
F22A 0.033(7) 0.057(7) 0.045(7) -0.006(6) 0.027(6) -0.002(6)
F23A 0.035(8) 0.033(8) 0.048(8) 0.004(7) 0.024(6) 0.002(7)
F24A 0.060(8) 0.042(7) 0.044(6) -0.015(6) 0.014(6) 0.003(6)
F25A 0.049(6) 0.028(6) 0.067(8) 0.004(7) 0.027(7) -0.013(5)
F26A 0.044(6) 0.044(6) 0.045(6) -0.014(5) 0.017(5) -0.006(5)
F27A 0.037(6) 0.041(7) 0.039(6) 0.002(5) 0.000(5) -0.007(5)
C13 0.0226(16) 0.0281(16) 0.0249(16) 0.0036(14) 0.0068(14) 0.0088(14)
C14 0.043(2) 0.0376(19) 0.0315(17) -0.0015(14) 0.0068(15) 0.0008(15)
C15 0.033(2) 0.062(2) 0.045(2) 0.0002(18) 0.0066(16) 0.0165(18)
C16 0.051(2) 0.0352(19) 0.038(2) 0.0072(16) 0.0040(16) 0.0005(17)
F28 0.063(3) 0.069(3) 0.0305(14) -0.0054(14) -0.0081(14) 0.001(2)
F29 0.086(3) 0.041(2) 0.049(2) -0.0145(14) 0.0135(18) -0.0031(17)
F30 0.0529(19) 0.062(2) 0.0325(13) -0.0032(13) 0.0160(13) 0.0168(14)
F31 0.044(2) 0.085(4) 0.059(2) 0.011(2) 0.0012(16) 0.039(2)
F32 0.064(3) 0.112(4) 0.055(3) 0.000(3) 0.026(3) 0.060(3)
F33 0.0349(16) 0.095(3) 0.105(3) -0.001(2) 0.0316(17) -0.005(2)
F34 0.084(4) 0.057(2) 0.057(3) 0.0272(19) 0.017(2) 0.006(2)
F35 0.037(2) 0.067(3) 0.090(4) 0.005(2) 0.021(2) -0.0124(19)
F36 0.081(3) 0.0329(15) 0.076(2) -0.0124(13) 0.0191(19) -0.0017(16)
C13' 0.037(4) 0.040(4) 0.036(4) 0.000(4) 0.004(4) 0.009(4)
C14' 0.051(4) 0.049(4) 0.063(5) -0.004(4) 0.004(4) 0.002(4)
C15' 0.045(4) 0.054(4) 0.042(4) 0.001(4) 0.004(4) 0.024(4)
C16' 0.046(4) 0.044(4) 0.045(4) 0.019(4) 0.015(4) 0.008(4)
F28' 0.048(6) 0.068(7) 0.088(9) -0.017(7) -0.023(7) -0.017(5)
F29' 0.069(6) 0.025(5) 0.084(9) 0.001(5) 0.035(6) -0.015(4)
F30' 0.037(6) 0.078(7) 0.130(9) 0.004(6) 0.013(5) -0.022(5)
F31' 0.058(8) 0.064(7) 0.049(5) 0.014(5) 0.007(5) 0.042(6)
F32' 0.063(9) 0.074(8) 0.048(8) 0.006(7) 0.015(7) 0.030(7)
F33' 0.072(7) 0.038(4) 0.099(7) -0.028(5) 0.007(6) 0.019(5)
F34' 0.076(7) 0.078(8) 0.047(6) 0.044(5) 0.036(5) 0.031(6)
F35' 0.050(6) 0.057(6) 0.048(5) 0.038(5) 0.005(4) -0.019(5)
F36' 0.068(7) 0.095(8) 0.035(4) 0.022(5) 0.027(4) 0.042(5)

loop_
_atom_type_symbol
_atom_type_description
_atom_type_scat_dispersion_real
_atom_type_scat_dispersion_imag
_atom_type_scat_source
C C 0.0033 0.0016 'International Tables Vol C Tables 4.2.6.8 and 6.1.1.4'
H H 0.0000 0.0000 'International Tables Vol C Tables 4.2.6.8 and 6.1.1.4'
N N 0.0061 0.0033 'International Tables Vol C Tables 4.2.6.8 and 6.1.1.4'
O O 0.0106 0.0060 'International Tables Vol C Tables 4.2.6.8 and 6.1.1.4'
F F 0.0171 0.0103 'International Tables Vol C Tables 4.2.6.8 and 6.1.1.4'
Al Al 0.0645 0.0514 'International Tables Vol C Tables 4.2.6.8 and 6.1.1.4'

loop_
_geom_angle_atom_site_label_1
_geom_angle_atom_site_label_2
_geom_angle_atom_site_label_3
_geom_angle
_geom_angle_site_symmetry_1
_geom_angle_site_symmetry_3
O3A Al1 O4 103.4(6) . .
O3A Al1 O2 125.3(5) . .
O4 Al1 O2 112.51(11) . .
O3A Al1 O1 99.6(6) . .
O4 Al1 O1 107.15(8) . .
O2 Al1 O1 107.05(10) . .
O3A Al1 O3 19.2(5) . .
O4 Al1 O3 108.29(11) . .
O2 Al1 O3 107.42(11) . .
O1 Al1 O3 114.54(11) . .
O3A Al1 O2A 106.0(7) . .
O4 Al1 O2A 120.8(5) . .
O2 Al1 O2A 19.5(4) . .
O1 Al1 O2A 116.8(5) . .
O3 Al1 O2A 88.0(5) . .
O1 C1 C3 111.4(2) . .
O1 C1 C2 110.19(19) . .
C3 C1 C2 109.8(2) . .
O1 C1 C4 107.52(18) . .
C3 C1 C4 108.4(2) . .
C2 C1 C4 109.55(19) . .
F2 C2 F3 108.3(2) . .
F2 C2 F1 107.1(2) . .
F3 C2 F1 107.3(2) . .
F2 C2 C1 110.4(2) . .
F3 C2 C1 110.9(2) . .
F1 C2 C1 112.7(2) . .
F5 C3 F4 107.6(2) . .
F5 C3 F6 107.1(2) . .
F4 C3 F6 107.2(2) . .
F5 C3 C1 111.1(2) . .
F4 C3 C1 112.2(2) . .
F6 C3 C1 111.4(2) . .
F8 C4 F7 107.9(2) . .
F8 C4 F9 107.6(2) . .
F7 C4 F9 107.4(2) . .
F8 C4 C1 110.78(19) . .
F7 C4 C1 112.4(2) . .
F9 C4 C1 110.6(2) . .
C19 C17 C18 117.3(2) 3_666 .
C19 C17 C23 122.2(2) 3_666 .
C18 C17 C23 120.4(2) . .
C19 C18 C17 121.3(2) . .
C19 C18 H18A 119.4 . .
C17 C18 H18A 119.4 . .
C18 C19 C17 121.4(2) . 3_666
C18 C19 H19 119.3 . .
C17 C19 H19 119.3 3_666 .
N1 C20 C21 120.0(2) . .
N1 C20 C25 119.9(2) . .
C21 C20 C25 120.0(2) . .
C22 C21 C20 119.9(2) . .
C22 C21 H21A 120.0 . .
C20 C21 H21A 120.0 . .
C21 C22 C23 121.1(2) . .
C21 C22 H22A 119.5 . .
C23 C22 H22A 119.5 . .
C24 C23 C22 117.7(2) . .
C24 C23 C17 121.1(2) . .
C22 C23 C17 121.1(2) . .
C25 C24 C23 121.9(2) . .
C25 C24 H24A 119.0 . .
C23 C24 H24A 119.0 . .
C24 C25 C20 119.0(2) . .
C24 C25 H25A 120.5 . .
C20 C25 H25A 120.5 . .
C31 C26 C27 120.8(2) . .
C31 C26 N1 119.6(2) . .
C27 C26 N1 119.6(2) . .
C28 C27 C26 118.9(2) . .
C28 C27 H27A 120.6 . .
C26 C27 H27A 120.6 . .
C27 C28 C29 121.3(2) . .
C27 C28 H28A 119.3 . .
C29 C28 H28A 119.3 . .
C30 C29 C28 118.4(2) . .
C30 C29 C32 120.5(2) . .
C28 C29 C32 121.2(2) . .
C31 C30 C29 121.5(2) . .
C31 C30 H30A 119.3 . .
C29 C30 H30A 119.3 . .
C30 C31 C26 119.2(2) . .
C30 C31 H31A 120.4 . .
C26 C31 H31A 120.4 . .
C29 C32 H32A 109.5 . .
C29 C32 H32B 109.5 . .
H32A C32 H32B 109.5 . .
C29 C32 H32C 109.5 . .
H32A C32 H32C 109.5 . .
H32B C32 H32C 109.5 . .
C34 C33 C38 120.2(2) . .
C34 C33 N1 119.8(2) . .
C38 C33 N1 119.9(2) . .
C35 C34 C33 119.2(2) . .
C35 C34 H34A 120.4 . .
C33 C34 H34A 120.4 . .
C34 C35 C36 121.1(2) . .
C34 C35 H35A 119.4 . .
C36 C35 H35A 119.4 . .
C35 C36 C37 118.9(2) . .
C35 C36 C39 120.5(2) . .
C37 C36 C39 120.6(2) . .
C38 C37 C36 121.3(2) . .
C38 C37 H37A 119.4 . .
C36 C37 H37A 119.4 . .
C37 C38 C33 119.3(2) . .
C37 C38 H38A 120.3 . .
C33 C38 H38A 120.3 . .
C36 C39 H39A 109.5 . .
C36 C39 H39B 109.5 . .
H39A C39 H39B 109.5 . .
C36 C39 H39C 109.5 . .
H39A C39 H39C 109.5 . .
H39B C39 H39C 109.5 . .
C20 N1 C33 121.71(18) . .
C20 N1 C26 119.66(18) . .
C33 N1 C26 118.53(18) . .
C1 O1 Al1 149.48(15) . .
C13 O4 C13' 2.8(6) . .
C13 O4 Al1 150.0(2) . .
C13' O4 Al1 149.7(5) . .
C5 O2 Al1 146.0(3) . .
O2 C5 C6 111.0(5) . .
O2 C5 C8 107.9(5) . .
C6 C5 C8 107.3(5) . .
O2 C5 C7 111.0(5) . .
C6 C5 C7 108.8(5) . .
C8 C5 C7 110.7(5) . .
F10 C6 F11 108.7(5) . .
F10 C6 F12 104.9(6) . .
F11 C6 F12 108.5(5) . .
F10 C6 C5 113.4(5) . .
F11 C6 C5 109.8(5) . .
F12 C6 C5 111.3(5) . .
F14 C7 F15 109.3(5) . .
F14 C7 F13 104.2(6) . .
F15 C7 F13 108.7(5) . .
F14 C7 C5 112.7(5) . .
F15 C7 C5 111.2(5) . .
F13 C7 C5 110.4(5) . .
F18 C8 F16 109.8(6) . .
F18 C8 F17 107.3(5) . .
F16 C8 F17 103.3(6) . .
F18 C8 C5 109.0(5) . .
F16 C8 C5 115.5(6) . .
F17 C8 C5 111.6(6) . .
C7' C5' C6' 108.6(6) . .
C7' C5' C8' 107.9(6) . .
C6' C5' C8' 111.8(6) . .
F12' C6' F10' 106.4(8) . .
F12' C6' F11' 106.3(7) . .
F10' C6' F11' 109.5(7) . .
F12' C6' C5' 110.6(6) . .
F10' C6' C5' 113.8(6) . .
F11' C6' C5' 109.9(6) . .
F15' C7' F14' 104.6(6) . .
F15' C7' F13' 106.0(6) . .
F14' C7' F13' 111.3(7) . .
F15' C7' C5' 112.7(6) . .
F14' C7' C5' 110.3(6) . .
F13' C7' C5' 111.7(6) . .
F18' C8' F17' 108.5(7) . .
F18' C8' F16' 103.1(7) . .
F17' C8' F16' 111.4(7) . .
F18' C8' C5' 112.1(6) . .
F17' C8' C5' 110.3(7) . .
F16' C8' C5' 111.3(7) . .
C5A O2A Al1 150.2(11) . .
O2A C5A C7A 104.4(10) . .
O2A C5A C6A 111.5(10) . .
C7A C5A C6A 108.8(8) . .
O2A C5A C8A 114.7(10) . .
C7A C5A C8A 108.9(8) . .
C6A C5A C8A 108.3(8) . .
F12A C6A F11A 104.9(10) . .
F12A C6A F10A 106.9(11) . .
F11A C6A F10A 107.9(11) . .
F12A C6A C5A 113.2(10) . .
F11A C6A C5A 111.5(11) . .
F10A C6A C5A 111.9(9) . .
F15A C7A F14A 107.8(10) . .
F15A C7A F13A 106.6(11) . .
F14A C7A F13A 104.4(10) . .
F15A C7A C5A 113.1(10) . .
F14A C7A C5A 112.8(10) . .
F13A C7A C5A 111.6(9) . .
F16A C8A F18A 110.2(10) . .
F16A C8A F17A 109.9(10) . .
F18A C8A F17A 103.5(10) . .
F16A C8A C5A 111.7(9) . .
F18A C8A C5A 113.4(9) . .
F17A C8A C5A 107.8(10) . .
C7B C5B C6B 112.1(9) . .
C7B C5B C8B 111.4(9) . .
C6B C5B C8B 107.7(9) . .
F12B C6B F10B 104.8(12) . .
F12B C6B F11B 106.1(12) . .
F10B C6B F11B 107.0(12) . .
F12B C6B C5B 113.9(11) . .
F10B C6B C5B 112.6(10) . .
F11B C6B C5B 111.8(12) . .
F13B C7B F15B 107.7(12) . .
F13B C7B F14B 105.3(11) . .
F15B C7B F14B 107.1(11) . .
F13B C7B C5B 115.7(11) . .
F15B C7B C5B 112.2(11) . .
F14B C7B C5B 108.3(11) . .
F17B C8B F18B 106.5(11) . .
F17B C8B F16B 107.2(12) . .
F18B C8B F16B 108.3(12) . .
F17B C8B C5B 113.6(12) . .
F18B C8B C5B 111.0(11) . .
F16B C8B C5B 110.0(10) . .
C9 O3 Al1 151.5(3) . .
O3 C9 C12 111.5(4) . .
O3 C9 C11 109.2(4) . .
C12 C9 C11 108.4(4) . .
O3 C9 C10 109.4(4) . .
C12 C9 C10 109.0(4) . .
C11 C9 C10 109.3(4) . .
F20 C10 F19 108.3(5) . .
F20 C10 F21 108.4(5) . .
F19 C10 F21 107.0(4) . .
F20 C10 C9 109.8(5) . .
F19 C10 C9 113.1(4) . .
F21 C10 C9 110.1(4) . .
F22 C11 F23 108.5(6) . .
F22 C11 F24 107.7(5) . .
F23 C11 F24 107.2(5) . .
F22 C11 C9 113.2(4) . .
F23 C11 C9 109.7(5) . .
F24 C11 C9 110.4(4) . .
F27 C12 F26 108.0(5) . .
F27 C12 F25 107.4(5) . .
F26 C12 F25 107.1(6) . .
F27 C12 C9 111.1(4) . .
F26 C12 C9 110.4(5) . .
F25 C12 C9 112.6(5) . .
C10' C9' C12' 110.4(8) . .
C10' C9' C11' 109.8(8) . .
C12' C9' C11' 109.3(8) . .
F21' C10' F20' 108.9(11) . .
F21' C10' F19' 107.9(9) . .
F20' C10' F19' 105.3(10) . .
F21' C10' C9' 112.2(8) . .
F20' C10' C9' 110.4(10) . .
F19' C10' C9' 111.7(8) . .
F24' C11' F23' 107.1(11) . .
F24' C11' F22' 107.0(8) . .
F23' C11' F22' 107.3(10) . .
F24' C11' C9' 111.8(7) . .
F23' C11' C9' 111.1(11) . .
F22' C11' C9' 112.3(8) . .
F27' C12' F25' 107.7(11) . .
F27' C12' F26' 108.0(11) . .
F25' C12' F26' 106.9(11) . .
F27' C12' C9' 111.3(8) . .
F25' C12' C9' 112.2(11) . .
F26' C12' C9' 110.6(11) . .
C9A O3A Al1 159.4(13) . .
O3A C9A C10A 108.8(12) . .
O3A C9A C11A 110.9(13) . .
C10A C9A C11A 109.7(9) . .
O3A C9A C12A 108.8(11) . .
C10A C9A C12A 109.5(9) . .
C11A C9A C12A 109.1(9) . .
F19A C10A F21A 107.8(13) . .
F19A C10A F20A 108.3(12) . .
F21A C10A F20A 107.5(12) . .
F19A C10A C9A 111.9(10) . .
F21A C10A C9A 111.2(12) . .
F20A C10A C9A 110.0(11) . .
F22A C11A F24A 108.0(13) . .
F22A C11A F23A 107.3(12) . .
F24A C11A F23A 107.0(13) . .
F22A C11A C9A 112.2(11) . .
F24A C11A C9A 110.8(11) . .
F23A C11A C9A 111.2(13) . .
F26A C12A F27A 108.7(11) . .
F26A C12A F25A 106.8(12) . .
F27A C12A F25A 108.2(12) . .
F26A C12A C9A 112.7(11) . .
F27A C12A C9A 109.7(10) . .
F25A C12A C9A 110.5(10) . .
O4 C13 C16 111.3(3) . .
O4 C13 C15 107.2(3) . .
C16 C13 C15 109.9(3) . .
O4 C13 C14 111.6(3) . .
C16 C13 C14 108.4(3) . .
C15 C13 C14 108.3(3) . .
F29 C14 F30 104.6(4) . .
F29 C14 F28 109.3(5) . .
F30 C14 F28 106.9(4) . .
F29 C14 C13 113.9(4) . .
F30 C14 C13 110.4(3) . .
F28 C14 C13 111.2(4) . .
F31 C15 F33 107.8(4) . .
F31 C15 F32 108.3(5) . .
F33 C15 F32 107.5(5) . .
F31 C15 C13 113.2(4) . .
F33 C15 C13 110.5(4) . .
F32 C15 C13 109.2(4) . .
F34 C16 F36 105.7(4) . .
F34 C16 F35 106.1(5) . .
F36 C16 F35 108.9(4) . .
F34 C16 C13 114.2(4) . .
F36 C16 C13 111.2(4) . .
F35 C16 C13 110.5(4) . .
O4 C13' C14' 102.8(9) . .
O4 C13' C15' 109.2(9) . .
C14' C13' C15' 112.2(9) . .
O4 C13' C16' 111.3(9) . .
C14' C13' C16' 110.5(9) . .
C15' C13' C16' 110.6(9) . .
F28' C14' F30' 104.4(11) . .
F28' C14' F29' 108.3(11) . .
F30' C14' F29' 103.6(10) . .
F28' C14' C13' 117.6(11) . .
F30' C14' C13' 111.9(9) . .
F29' C14' C13' 110.0(10) . .
F33' C15' F32' 108.3(11) . .
F33' C15' F31' 106.1(10) . .
F32' C15' F31' 105.6(11) . .
F33' C15' C13' 112.7(8) . .
F32' C15' C13' 112.7(11) . .
F31' C15' C13' 110.9(10) . .
F36' C16' F34' 109.4(11) . .
F36' C16' F35' 109.1(10) . .
F34' C16' F35' 108.3(11) . .
F36' C16' C13' 112.9(8) . .
F34' C16' C13' 110.9(11) . .
F35' C16' C13' 105.9(9) . .

loop_
_geom_bond_atom_site_label_1
_geom_bond_atom_site_label_2
_geom_bond_distance
_geom_bond_site_symmetry_2
Al1 O3A 1.646(14) .
Al1 O4 1.7171(18) .
Al1 O2 1.719(2) .
Al1 O1 1.7217(16) .
Al1 O3 1.734(2) .
Al1 O2A 1.773(15) .
C1 O1 1.347(3) .
C1 C3 1.546(4) .
C1 C2 1.550(3) .
C1 C4 1.561(3) .
C2 F2 1.327(3) .
C2 F3 1.332(3) .
C2 F1 1.336(3) .
C3 F5 1.330(4) .
C3 F4 1.337(3) .
C3 F6 1.337(3) .
C4 F8 1.314(3) .
C4 F7 1.331(3) .
C4 F9 1.334(3) .
C17 C19 1.394(3) 3_666
C17 C18 1.409(3) .
C17 C23 1.468(3) .
C18 C19 1.379(3) .
C18 H18A 0.9500 .
C19 C17 1.394(3) 3_666
C19 H19 0.9500 .
C20 N1 1.392(3) .
C20 C21 1.402(3) .
C20 C25 1.409(3) .
C21 C22 1.374(3) .
C21 H21A 0.9500 .
C22 C23 1.414(3) .
C22 H22A 0.9500 .
C23 C24 1.404(3) .
C24 C25 1.379(3) .
C24 H24A 0.9500 .
C25 H25A 0.9500 .
C26 C31 1.389(3) .
C26 C27 1.392(3) .
C26 N1 1.421(3) .
C27 C28 1.383(3) .
C27 H27A 0.9500 .
C28 C29 1.393(4) .
C28 H28A 0.9500 .
C29 C30 1.389(4) .
C29 C32 1.503(3) .
C30 C31 1.377(3) .
C30 H30A 0.9500 .
C31 H31A 0.9500 .
C32 H32A 0.9800 .
C32 H32B 0.9800 .
C32 H32C 0.9800 .
C33 C34 1.393(3) .
C33 C38 1.394(3) .
C33 N1 1.407(3) .
C34 C35 1.382(3) .
C34 H34A 0.9500 .
C35 C36 1.385(4) .
C35 H35A 0.9500 .
C36 C37 1.387(4) .
C36 C39 1.503(3) .
C37 C38 1.374(3) .
C37 H37A 0.9500 .
C38 H38A 0.9500 .
C39 H39A 0.9800 .
C39 H39B 0.9800 .
C39 H39C 0.9800 .
O4 C13 1.340(6) .
O4 C13' 1.376(17) .
O2 C5 1.345(8) .
C5 C6 1.550(8) .
C5 C8 1.553(8) .
C5 C7 1.558(8) .
C6 F10 1.321(7) .
C6 F11 1.327(7) .
C6 F12 1.351(7) .
C7 F14 1.299(8) .
C7 F15 1.320(7) .
C7 F13 1.358(7) .
C8 F18 1.330(8) .
C8 F16 1.332(8) .
C8 F17 1.343(7) .
C5' C7' 1.548(9) .
C5' C6' 1.555(9) .
C5' C8' 1.565(10) .
C6' F12' 1.314(9) .
C6' F10' 1.323(8) .
C6' F11' 1.334(8) .
C7' F15' 1.312(9) .
C7' F14' 1.340(9) .
C7' F13' 1.357(9) .
C8' F18' 1.335(9) .
C8' F17' 1.346(9) .
C8' F16' 1.348(9) .
O2A C5A 1.328(19) .
C5A C7A 1.534(13) .
C5A C6A 1.556(13) .
C5A C8A 1.573(13) .
C6A F12A 1.329(12) .
C6A F11A 1.332(12) .
C6A F10A 1.333(13) .
C7A F15A 1.337(12) .
C7A F14A 1.342(12) .
C7A F13A 1.357(13) .
C8A F16A 1.329(12) .
C8A F18A 1.332(12) .
C8A F17A 1.349(12) .
C5B C7B 1.530(14) .
C5B C6B 1.534(13) .
C5B C8B 1.551(14) .
C6B F12B 1.312(12) .
C6B F10B 1.332(13) .
C6B F11B 1.345(13) .
C7B F13B 1.314(13) .
C7B F15B 1.337(12) .
C7B F14B 1.372(13) .
C8B F17B 1.321(12) .
C8B F18B 1.348(12) .
C8B F16B 1.353(13) .
O3 C9 1.346(7) .
C9 C12 1.559(6) .
C9 C11 1.560(6) .
C9 C10 1.560(7) .
C10 F20 1.332(7) .
C10 F19 1.332(6) .
C10 F21 1.337(6) .
C11 F22 1.325(6) .
C11 F23 1.332(8) .
C11 F24 1.335(6) .
C12 F27 1.322(6) .
C12 F26 1.326(8) .
C12 F25 1.340(7) .
C9' C10' 1.535(12) .
C9' C12' 1.542(12) .
C9' C11' 1.549(12) .
C10' F21' 1.320(11) .
C10' F20' 1.347(12) .
C10' F19' 1.347(11) .
C11' F24' 1.334(10) .
C11' F23' 1.334(11) .
C11' F22' 1.338(10) .
C12' F27' 1.324(10) .
C12' F25' 1.335(12) .
C12' F26' 1.341(12) .
O3A C9A 1.35(2) .
C9A C10A 1.546(14) .
C9A C11A 1.548(14) .
C9A C12A 1.550(14) .
C10A F19A 1.335(13) .
C10A F21A 1.336(13) .
C10A F20A 1.337(13) .
C11A F22A 1.332(14) .
C11A F24A 1.336(13) .
C11A F23A 1.337(13) .
C12A F26A 1.323(12) .
C12A F27A 1.330(13) .
C12A F25A 1.337(13) .
C13 C16 1.532(5) .
C13 C15 1.555(5) .
C13 C14 1.560(5) .
C14 F29 1.280(6) .
C14 F30 1.326(5) .
C14 F28 1.342(6) .
C15 F31 1.317(6) .
C15 F33 1.324(6) .
C15 F32 1.329(7) .
C16 F34 1.327(6) .
C16 F36 1.329(5) .
C16 F35 1.340(7) .
C13' C14' 1.510(12) .
C13' C15' 1.527(12) .
C13' C16' 1.544(13) .
C14' F28' 1.284(12) .
C14' F30' 1.329(12) .
C14' F29' 1.349(12) .
C15' F33' 1.309(11) .
C15' F32' 1.327(12) .
C15' F31' 1.341(12) .
C16' F36' 1.305(11) .
C16' F34' 1.324(11) .
C16' F35' 1.354(12) .
